data_7043097
loop_
_publ_author_name
'Luo, Hai Qiang'
'Xin, Xiao Han'
'Zhang, Pan'
'Yan, Zhi Shuo'
'Zhou, Qingfeng'
'Gong, Yun'
'Lin, Jianhua'

_publ_section_title
;
 The Photocurrent Response in the Perovskite Device Based on Coordination
 Polymer: Structure, Topology, Band Gap and Matched Energy Level
;
_journal_name_full 'Dalton Trans.'
_journal_paper_doi 10.1039/C7DT01161J
_journal_year 2017
_chemical_formula_sum 'C20 H16 Mn O6'
_chemical_formula_weight 407.27
_chemical_name_systematic
; 
 ? 
;
_space_group_IT_number 14
_symmetry_cell_setting monoclinic
_symmetry_space_group_name_Hall '-P 2ybc'
_symmetry_space_group_name_H-M 'P 1 21/c 1'
_atom_sites_solution_hydrogens geom
_atom_sites_solution_primary direct
_atom_sites_solution_secondary difmap
_audit_creation_method SHELXL-97
_audit_update_record
;
2016-08-25 deposited with the CCDC.
2017-05-23 downloaded from the CCDC.
;
_cell_angle_alpha 90.00
_cell_angle_beta 91.2120(10)
_cell_angle_gamma 90.00
_cell_formula_units_Z 4
_cell_length_a 17.9649(15)
_cell_length_b 10.3101(9)
_cell_length_c 9.4650(8)
_cell_measurement_reflns_used 2093
_cell_measurement_temperature 298(2)
_cell_measurement_theta_max 28.196
_cell_measurement_theta_min 2.922
_cell_volume 1752.7(3)
_computing_cell_refinement 'Bruker SMART'
_computing_data_collection 'Bruker SMART'
_computing_data_reduction 'Bruker SAINT'
_computing_molecular_graphics 'Bruker SHELXTL'
_computing_publication_material 'Bruker SHELXTL'
_computing_structure_refinement 'SHELXL-97 (Sheldrick, 1997)'
_computing_structure_solution 'SHELXS-97 (Sheldrick, 1990)'
_diffrn_ambient_temperature 298(2)
_diffrn_measured_fraction_theta_full 0.998
_diffrn_measured_fraction_theta_max 0.998
_diffrn_measurement_device_type 'CCD area detector'
_diffrn_measurement_method 'phi and omega scans'
_diffrn_radiation_monochromator graphite
_diffrn_radiation_source 'fine-focus sealed tube'
_diffrn_radiation_type MoK\a
_diffrn_radiation_wavelength 0.71073
_diffrn_reflns_av_R_equivalents 0.0693
_diffrn_reflns_av_sigmaI/netI 0.0944
_diffrn_reflns_limit_h_max 21
_diffrn_reflns_limit_h_min -17
_diffrn_reflns_limit_k_max 12
_diffrn_reflns_limit_k_min -12
_diffrn_reflns_limit_l_max 11
_diffrn_reflns_limit_l_min -10
_diffrn_reflns_number 8526
_diffrn_reflns_theta_full 25.02
_diffrn_reflns_theta_max 25.02
_diffrn_reflns_theta_min 2.92
_exptl_absorpt_coefficient_mu 0.788
_exptl_absorpt_correction_T_max 1.00000
_exptl_absorpt_correction_T_min 0.76542
_exptl_absorpt_correction_type multi-scan
_exptl_absorpt_process_details
;

CrysAlisPro, Agilent Technologies,
Version 1.171.36.28 (release 01-02-2013 CrysAlis171 .NET)
(compiled Feb  1 2013,16:14:44)
Empirical absorption correction using spherical harmonics,
 implemented in SCALE3 ABSPACK scaling algorithm.

;
_exptl_crystal_colour colorless
_exptl_crystal_density_diffrn 1.543
_exptl_crystal_density_method 'not measured'
_exptl_crystal_description block
_exptl_crystal_F_000 836
_exptl_crystal_size_max 0.41
_exptl_crystal_size_mid 0.30
_exptl_crystal_size_min 0.09
_refine_diff_density_max 0.464
_refine_diff_density_min -0.478
_refine_diff_density_rms 0.083
_refine_ls_extinction_method none
_refine_ls_goodness_of_fit_ref 0.958
_refine_ls_hydrogen_treatment none
_refine_ls_matrix_type full
_refine_ls_number_parameters 244
_refine_ls_number_reflns 3095
_refine_ls_number_restraints 0
_refine_ls_restrained_S_all 0.958
_refine_ls_R_factor_all 0.0961
_refine_ls_R_factor_gt 0.0514
_refine_ls_shift/su_max 0.000
_refine_ls_shift/su_mean 0.000
_refine_ls_structure_factor_coef Fsqd
_refine_ls_weighting_details 'calc w=1/[\s^2^(Fo^2^)+(0.0529P)^2^+0.0000P] where P=(Fo^2^+2Fc^2^)/3'
_refine_ls_weighting_scheme calc
_refine_ls_wR_factor_gt 0.1007
_refine_ls_wR_factor_ref 0.1161
_reflns_number_gt 1980
_reflns_number_total 3095
_reflns_threshold_expression >2sigma(I)
_cod_data_source_file c7dt01161j2.cif
_cod_data_source_block 160326d
_cod_depositor_comments
;
The following automatic conversions were performed:

'_symmetry_cell_setting' value 'Monoclinic' changed to 'monoclinic'
according to
/home/data/users/saulius/crontab/automatic-downloads/rss-feeds/RSC/lib/dictionaries/cif_core.dic
dictionary named 'cif_core.dic' version 2.4.2 from 2011-04-26.

Automatic conversion script
Id: cif_fix_values 4973 2017-02-22 13:04:09Z antanas 
;
_cod_original_sg_symbol_H-M 'P2(1)/c  '
_cod_database_code 7043097

loop_
_symmetry_equiv_pos_as_xyz
'x, y, z'
'-x, y+1/2, -z+1/2'
'-x, -y, -z'
'x, -y-1/2, z-1/2'

loop_
_atom_site_label
_atom_site_type_symbol
_atom_site_fract_x
_atom_site_fract_y
_atom_site_fract_z
_atom_site_U_iso_or_equiv
_atom_site_adp_type
_atom_site_occupancy
_atom_site_symmetry_multiplicity
_atom_site_calc_flag
_atom_site_refinement_flags
Mn1 Mn -0.06190(3) 0.66109(6) 0.32699(5) 0.0220(2) Uani 1 1 d .
O1 O 0.03948(14) 0.6928(2) 0.4523(2) 0.0249(6) Uani 1 1 d .
O2 O 0.06275(15) 0.5415(2) 0.6138(2) 0.0263(7) Uani 1 1 d .
O3 O 0.13220(15) 0.2206(3) -0.0006(2) 0.0284(7) Uani 1 1 d .
O4 O 0.14947(15) 0.3638(2) -0.1725(2) 0.0292(7) Uani 1 1 d .
O5 O -0.05876(15) 0.8620(2) 0.2449(2) 0.0267(7) Uani 1 1 d .
H5B H -0.0764 0.8621 0.1609 0.032 Uiso 1 1 d R
H5C H -0.0135 0.8857 0.2414 0.032 Uiso 1 1 d R
O6 O 0.01394(18) 0.6058(3) 0.1488(3) 0.0458(9) Uani 1 1 d .
H6B H 0.0467 0.5503 0.1735 0.055 Uiso 1 1 d R
H6C H 0.0342 0.6710 0.1102 0.055 Uiso 1 1 d R
C1 C 0.0836(2) 0.6180(3) 0.5176(4) 0.0196(9) Uani 1 1 d .
C2 C 0.1635(2) 0.6210(3) 0.4842(4) 0.0205(9) Uani 1 1 d .
C3 C 0.1887(2) 0.6835(4) 0.3637(4) 0.0312(10) Uani 1 1 d .
H3 H 0.1549 0.7271 0.3048 0.037 Uiso 1 1 calc R
C4 C 0.2626(2) 0.6814(4) 0.3311(4) 0.0346(11) Uani 1 1 d .
H4 H 0.2779 0.7233 0.2497 0.042 Uiso 1 1 calc R
C5 C 0.3153(2) 0.6190(4) 0.4155(4) 0.0254(10) Uani 1 1 d .
C6 C 0.2903(2) 0.5602(4) 0.5383(4) 0.0311(11) Uani 1 1 d .
H6 H 0.3244 0.5207 0.5998 0.037 Uiso 1 1 calc R
C7 C 0.2164(2) 0.5599(4) 0.5699(4) 0.0270(10) Uani 1 1 d .
H7 H 0.2011 0.5174 0.6510 0.032 Uiso 1 1 calc R
C8 C 0.1670(2) 0.3140(4) -0.0551(4) 0.0238(10) Uani 1 1 d .
C9 C 0.2351(2) 0.3662(4) 0.0184(4) 0.0232(9) Uani 1 1 d .
C10 C 0.2600(2) 0.3172(4) 0.1473(4) 0.0295(10) Uani 1 1 d .
H10 H 0.2367 0.2451 0.1857 0.035 Uiso 1 1 calc R
C11 C 0.3187(2) 0.3742(4) 0.2190(4) 0.0313(11) Uani 1 1 d .
H11 H 0.3337 0.3411 0.3064 0.038 Uiso 1 1 calc R
C12 C 0.3560(2) 0.4800(4) 0.1641(4) 0.0256(10) Uani 1 1 d .
C13 C 0.3348(3) 0.5223(4) 0.0307(4) 0.0417(13) Uani 1 1 d .
H13 H 0.3615 0.5882 -0.0123 0.050 Uiso 1 1 calc R
C14 C 0.2744(3) 0.4676(4) -0.0392(4) 0.0401(12) Uani 1 1 d .
H14 H 0.2598 0.4999 -0.1272 0.048 Uiso 1 1 calc R
C15 C 0.3945(2) 0.6123(4) 0.3755(4) 0.0251(10) Uani 1 1 d .
C16 C 0.4143(2) 0.5487(4) 0.2498(4) 0.0234(9) Uani 1 1 d .
C17 C 0.4880(2) 0.5512(4) 0.2094(4) 0.0337(11) Uani 1 1 d .
H17 H 0.5012 0.5092 0.1266 0.040 Uiso 1 1 calc R
C18 C 0.5420(2) 0.6140(4) 0.2881(4) 0.0370(11) Uani 1 1 d .
H18 H 0.5907 0.6173 0.2569 0.044 Uiso 1 1 calc R
C19 C 0.5236(3) 0.6721(4) 0.4136(4) 0.0396(11) Uani 1 1 d .
H19 H 0.5601 0.7127 0.4688 0.047 Uiso 1 1 calc R
C20 C 0.4506(2) 0.6701(4) 0.4576(4) 0.0326(10) Uani 1 1 d .
H20 H 0.4388 0.7079 0.5434 0.039 Uiso 1 1 calc R

loop_
_atom_site_aniso_label
_atom_site_aniso_U_11
_atom_site_aniso_U_22
_atom_site_aniso_U_33
_atom_site_aniso_U_23
_atom_site_aniso_U_13
_atom_site_aniso_U_12
Mn1 0.0193(4) 0.0236(3) 0.0230(3) 0.0011(3) 0.0005(2) 0.0015(3)
O1 0.0124(16) 0.0267(16) 0.0356(15) 0.0036(12) -0.0018(12) 0.0023(12)
O2 0.0226(18) 0.0236(15) 0.0331(15) 0.0074(12) 0.0070(12) 0.0006(13)
O3 0.0247(18) 0.0349(17) 0.0255(14) 0.0039(12) 0.0016(12) -0.0122(14)
O4 0.0281(19) 0.0341(17) 0.0251(14) 0.0050(12) -0.0072(12) -0.0083(13)
O5 0.0202(17) 0.0273(16) 0.0326(15) 0.0019(12) 0.0003(12) -0.0071(13)
O6 0.053(2) 0.0383(18) 0.0471(18) 0.0151(14) 0.0210(16) 0.0141(17)
C1 0.017(2) 0.017(2) 0.026(2) -0.0080(16) 0.0012(17) 0.0015(18)
C2 0.014(2) 0.021(2) 0.027(2) -0.0007(16) 0.0010(17) 0.0023(18)
C3 0.017(3) 0.038(3) 0.039(2) 0.0132(19) -0.0013(19) 0.004(2)
C4 0.024(3) 0.042(3) 0.038(2) 0.016(2) 0.006(2) 0.002(2)
C5 0.018(3) 0.027(2) 0.031(2) -0.0025(17) 0.0018(18) -0.0012(19)
C6 0.025(3) 0.039(3) 0.030(2) 0.0040(19) -0.0054(19) 0.005(2)
C7 0.016(3) 0.035(3) 0.030(2) 0.0018(18) 0.0045(18) 0.002(2)
C8 0.028(3) 0.022(2) 0.022(2) -0.0044(17) 0.0056(18) 0.003(2)
C9 0.021(3) 0.025(2) 0.023(2) 0.0027(16) 0.0012(17) -0.0019(19)
C10 0.025(3) 0.031(2) 0.033(2) 0.0061(18) 0.0001(19) -0.009(2)
C11 0.028(3) 0.038(3) 0.028(2) 0.0067(18) -0.0051(19) -0.002(2)
C12 0.018(3) 0.031(2) 0.028(2) -0.0008(18) 0.0023(17) -0.0013(19)
C13 0.040(3) 0.049(3) 0.036(2) 0.014(2) -0.003(2) -0.028(3)
C14 0.045(3) 0.049(3) 0.026(2) 0.012(2) -0.008(2) -0.019(3)
C15 0.017(3) 0.025(2) 0.033(2) 0.0050(17) 0.0013(19) -0.0002(19)
C16 0.009(2) 0.031(2) 0.030(2) 0.0059(17) -0.0008(18) -0.0029(18)
C17 0.025(3) 0.045(3) 0.031(2) 0.0016(19) 0.002(2) 0.001(2)
C18 0.009(3) 0.052(3) 0.049(3) 0.007(2) 0.003(2) -0.004(2)
C19 0.024(3) 0.042(3) 0.052(3) -0.007(2) -0.012(2) -0.003(2)
C20 0.024(3) 0.036(3) 0.037(2) -0.009(2) -0.0018(19) 0.001(2)

loop_
_atom_type_symbol
_atom_type_description
_atom_type_scat_dispersion_real
_atom_type_scat_dispersion_imag
_atom_type_scat_source
C C 0.0033 0.0016 'International Tables Vol C Tables 4.2.6.8 and 6.1.1.4'
H H 0.0000 0.0000 'International Tables Vol C Tables 4.2.6.8 and 6.1.1.4'
O O 0.0106 0.0060 'International Tables Vol C Tables 4.2.6.8 and 6.1.1.4'
Mn Mn 0.3368 0.7283 'International Tables Vol C Tables 4.2.6.8 and 6.1.1.4'

loop_
_geom_angle_atom_site_label_1
_geom_angle_atom_site_label_2
_geom_angle_atom_site_label_3
_geom_angle
_geom_angle_site_symmetry_1
_geom_angle_site_symmetry_3
O4 Mn1 O2 93.00(10) 3_565 3_566
O4 Mn1 O1 169.89(10) 3_565 .
O2 Mn1 O1 90.81(10) 3_566 .
O4 Mn1 O3 96.85(10) 3_565 2
O2 Mn1 O3 93.97(10) 3_566 2
O1 Mn1 O3 92.21(10) . 2
O4 Mn1 O5 84.03(9) 3_565 .
O2 Mn1 O5 174.34(9) 3_566 .
O1 Mn1 O5 91.34(10) . .
O3 Mn1 O5 91.18(9) 2 .
O4 Mn1 O6 84.62(11) 3_565 .
O2 Mn1 O6 87.57(10) 3_566 .
O1 Mn1 O6 86.20(11) . .
O3 Mn1 O6 177.80(11) 2 .
O5 Mn1 O6 87.35(10) . .
C1 O1 Mn1 133.4(2) . .
C1 O2 Mn1 142.3(2) . 3_566
C8 O3 Mn1 145.2(2) . 2_545
C8 O4 Mn1 136.2(3) . 3_565
Mn1 O5 H5B 108.5 . .
Mn1 O5 H5C 108.3 . .
H5B O5 H5C 107.6 . .
Mn1 O6 H6B 112.9 . .
Mn1 O6 H6C 113.0 . .
H6B O6 H6C 110.5 . .
O1 C1 O2 122.7(4) . .
O1 C1 C2 119.2(3) . .
O2 C1 C2 118.1(3) . .
C7 C2 C3 117.3(4) . .
C7 C2 C1 121.5(3) . .
C3 C2 C1 121.2(3) . .
C4 C3 C2 120.6(4) . .
C4 C3 H3 119.7 . .
C2 C3 H3 119.7 . .
C3 C4 C5 122.2(4) . .
C3 C4 H4 118.9 . .
C5 C4 H4 118.9 . .
C4 C5 C6 117.0(4) . .
C4 C5 C15 121.5(4) . .
C6 C5 C15 121.4(4) . .
C7 C6 C5 121.0(4) . .
C7 C6 H6 119.5 . .
C5 C6 H6 119.5 . .
C6 C7 C2 121.8(4) . .
C6 C7 H7 119.1 . .
C2 C7 H7 119.1 . .
O4 C8 O3 123.6(4) . .
O4 C8 C9 116.8(3) . .
O3 C8 C9 119.5(3) . .
C14 C9 C10 117.7(4) . .
C14 C9 C8 120.7(3) . .
C10 C9 C8 121.6(3) . .
C11 C10 C9 120.6(4) . .
C11 C10 H10 119.7 . .
C9 C10 H10 119.7 . .
C10 C11 C12 121.6(4) . .
C10 C11 H11 119.2 . .
C12 C11 H11 119.2 . .
C13 C12 C11 117.6(4) . .
C13 C12 C16 121.6(4) . .
C11 C12 C16 120.7(3) . .
C14 C13 C12 120.6(4) . .
C14 C13 H13 119.7 . .
C12 C13 H13 119.7 . .
C13 C14 C9 121.6(4) . .
C13 C14 H14 119.2 . .
C9 C14 H14 119.2 . .
C20 C15 C16 118.5(4) . .
C20 C15 C5 121.6(4) . .
C16 C15 C5 119.9(3) . .
C17 C16 C15 118.9(4) . .
C17 C16 C12 121.5(4) . .
C15 C16 C12 119.5(4) . .
C18 C17 C16 121.8(4) . .
C18 C17 H17 119.1 . .
C16 C17 H17 119.1 . .
C19 C18 C17 119.6(4) . .
C19 C18 H18 120.2 . .
C17 C18 H18 120.2 . .
C18 C19 C20 120.0(4) . .
C18 C19 H19 120.0 . .
C20 C19 H19 120.0 . .
C19 C20 C15 121.1(4) . .
C19 C20 H20 119.4 . .
C15 C20 H20 119.4 . .

loop_
_geom_bond_atom_site_label_1
_geom_bond_atom_site_label_2
_geom_bond_distance
_geom_bond_site_symmetry_2
Mn1 O4 2.140(2) 3_565
Mn1 O2 2.163(2) 3_566
Mn1 O1 2.177(3) .
Mn1 O3 2.182(2) 2
Mn1 O5 2.214(2) .
Mn1 O6 2.263(3) .
O1 C1 1.259(4) .
O2 C1 1.268(4) .
O2 Mn1 2.163(2) 3_566
O3 C8 1.264(4) .
O3 Mn1 2.182(2) 2_545
O4 C8 1.258(4) .
O4 Mn1 2.140(2) 3_565
O5 H5B 0.8499 .
O5 H5C 0.8501 .
O6 H6B 0.8501 .
O6 H6C 0.8499 .
C1 C2 1.476(5) .
C2 C7 1.387(5) .
C2 C3 1.394(5) .
C3 C4 1.370(6) .
C3 H3 0.9300 .
C4 C5 1.384(5) .
C4 H4 0.9300 .
C5 C6 1.394(5) .
C5 C15 1.482(5) .
C6 C7 1.366(5) .
C6 H6 0.9300 .
C7 H7 0.9300 .
C8 C9 1.494(5) .
C9 C14 1.380(5) .
C9 C10 1.386(5) .
C10 C11 1.374(5) .
C10 H10 0.9300 .
C11 C12 1.387(5) .
C11 H11 0.9300 .
C12 C13 1.382(5) .
C12 C16 1.490(5) .
C13 C14 1.379(6) .
C13 H13 0.9300 .
C14 H14 0.9300 .
C15 C20 1.393(5) .
C15 C16 1.410(5) .
C16 C17 1.386(5) .
C17 C18 1.373(6) .
C17 H17 0.9300 .
C18 C19 1.377(6) .
C18 H18 0.9300 .
C19 C20 1.384(6) .
C19 H19 0.9300 .
C20 H20 0.9300 .
